data_7043256
loop_
_publ_author_name
'Sun, Rui'
'Gao, Su-Mei'
'Wang, Shao-Qiang'
'Song, Wei-Chao'
'zhao, Jiong Peng'
'liu, fuchen'

_publ_section_title
;
 Co-ligand Tuned Pyrimidine-2-carboxylate Mn(II) Complexes from 2D 63
 Layer to Interpenetrated Srs-net
;
_journal_name_full 'Dalton Trans.'
_journal_paper_doi 10.1039/C7DT01045A
_journal_year 2017
_chemical_formula_moiety '0.5(C42 H26 Cl6 Mn8 N16 O20)'
_chemical_formula_sum 'C21 H13 Cl3 Mn4 N8 O10'
_chemical_formula_weight 863.50
_chemical_name_systematic
;
 ? 
;
_space_group_crystal_system tetragonal
_space_group_IT_number 120
_space_group_name_Hall 'I -4 -2c'
_space_group_name_H-M_alt 'I -4 c 2'
_symmetry_space_group_name_Hall 'I -4 -2c'
_symmetry_space_group_name_H-M 'I -4 c 2'
_atom_sites_solution_hydrogens geom
_audit_creation_date 2017-05-09
_audit_creation_method
;
Olex2 1.2
(compiled 2016.02.19 svn.r3266 for OlexSys, GUI svn.r5155)
;
_audit_update_record
;
2017-05-10 deposited with the CCDC.
2017-06-05 downloaded from the CCDC.
;
_cell_angle_alpha 90
_cell_angle_beta 90
_cell_angle_gamma 90
_cell_formula_units_Z 4
_cell_length_a 13.197(3)
_cell_length_b 13.197(3)
_cell_length_c 16.739(3)
_cell_measurement_reflns_used 13009
_cell_measurement_temperature 293(2)
_cell_measurement_theta_max 27.625
_cell_measurement_theta_min 3.085
_cell_volume 2915.3(11)
_computing_molecular_graphics 'Olex2 (Dolomanov et al., 2009)'
_computing_publication_material 'Olex2 (Dolomanov et al., 2009)'
_computing_structure_refinement 'ShelXL (Sheldrick, 2015)'
_computing_structure_solution 'SHELXS-97 (Sheldrick, 1990)'
_diffrn_ambient_temperature 293.15
_diffrn_measured_fraction_theta_full 0.994
_diffrn_measured_fraction_theta_max 0.994
_diffrn_measurement_device_type 'Bruker P4'
_diffrn_measurement_method '\w scans'
_diffrn_radiation_monochromator graphite
_diffrn_radiation_type MoK\a
_diffrn_radiation_wavelength 0.71073
_diffrn_reflns_av_R_equivalents 0.0843
_diffrn_reflns_av_unetI/netI 0.0422
_diffrn_reflns_Laue_measured_fraction_full 0.994
_diffrn_reflns_Laue_measured_fraction_max 0.994
_diffrn_reflns_limit_h_max 15
_diffrn_reflns_limit_h_min -15
_diffrn_reflns_limit_k_max 15
_diffrn_reflns_limit_k_min -15
_diffrn_reflns_limit_l_max 19
_diffrn_reflns_limit_l_min -19
_diffrn_reflns_number 12048
_diffrn_reflns_point_group_measured_fraction_full 0.996
_diffrn_reflns_point_group_measured_fraction_max 0.996
_diffrn_reflns_theta_full 25.009
_diffrn_reflns_theta_max 25.009
_diffrn_reflns_theta_min 3.270
_exptl_absorpt_coefficient_mu 2.037
_exptl_absorpt_correction_T_max 1
_exptl_absorpt_correction_T_min 0.6203
_exptl_absorpt_correction_type multi-scan
_exptl_crystal_density_diffrn 1.967
_exptl_crystal_density_method 'not measured'
_exptl_crystal_description BLOCK
_exptl_crystal_F_000 1704
_exptl_crystal_size_max 0.15
_exptl_crystal_size_mid 0.13
_exptl_crystal_size_min 0.11
_refine_diff_density_max 0.512
_refine_diff_density_min -0.446
_refine_diff_density_rms 0.080
_refine_ls_abs_structure_details
;
 Flack x determined using 405 quotients [(I+)-(I-)]/[(I+)+(I-)]
 (Parsons, Flack and Wagner, Acta Cryst. B69 (2013) 249-259).
;
_refine_ls_abs_structure_Flack 0.062(19)
_refine_ls_extinction_method none
_refine_ls_goodness_of_fit_ref 1.217
_refine_ls_hydrogen_treatment constr
_refine_ls_matrix_type full
_refine_ls_number_parameters 113
_refine_ls_number_reflns 1282
_refine_ls_number_restraints 0
_refine_ls_restrained_S_all 1.217
_refine_ls_R_factor_all 0.0643
_refine_ls_R_factor_gt 0.0563
_refine_ls_shift/su_max 0.000
_refine_ls_shift/su_mean 0.000
_refine_ls_structure_factor_coef Fsqd
_refine_ls_weighting_details 'w=1/[\s^2^(Fo^2^)+(0.0184P)^2^+9.6466P] where P=(Fo^2^+2Fc^2^)/3'
_refine_ls_weighting_scheme calc
_refine_ls_wR_factor_gt 0.0855
_refine_ls_wR_factor_ref 0.0877
_reflns_Friedel_coverage 0.806
_reflns_Friedel_fraction_full 0.998
_reflns_Friedel_fraction_max 0.998
_reflns_number_gt 1169
_reflns_number_total 1282
_reflns_threshold_expression 'I > 2\s(I)'
_cod_data_source_file c7dt01045a2.cif
_cod_data_source_block 2
_cod_original_cell_volume 2915.3(14)
_cod_database_code 7043256
_shelx_space_group_comment
;
The symmetry employed for this shelxl refinement is uniquely defined
by the following loop, which should always be used as a source of
symmetry information in preference to the above space-group names.
They are only intended as comments.
;
_olex2_refinement_description
;
1. Fixed Uiso
 At 1.2 times of:
  All C(H) groups
2. Others
 Fixed Sof: O3(0.5) C6(0.25) H6(0.25) Cl2(0.25)
3.a Aromatic/amide H refined with riding coordinates:
 C3(H3), C4(H4), C5(H5), C6(H6)
;
_shelx_shelxl_version_number 2014/7
_olex2_submission_special_instructions 'No special instructions were received'

loop_
_space_group_symop_operation_xyz
'x, y, z'
'y, -x, -z'
'-x, -y, z'
'-y, x, -z'
'-x, y, z+1/2'
'y, x, -z+1/2'
'x, -y, z+1/2'
'-y, -x, -z+1/2'
'x+1/2, y+1/2, z+1/2'
'y+1/2, -x+1/2, -z+1/2'
'-x+1/2, -y+1/2, z+1/2'
'-y+1/2, x+1/2, -z+1/2'
'-x+1/2, y+1/2, z+1'
'y+1/2, x+1/2, -z+1'
'x+1/2, -y+1/2, z+1'
'-y+1/2, -x+1/2, -z+1'

loop_
_atom_site_label
_atom_site_type_symbol
_atom_site_fract_x
_atom_site_fract_y
_atom_site_fract_z
_atom_site_U_iso_or_equiv
_atom_site_adp_type
_atom_site_occupancy
_atom_site_site_symmetry_order
_atom_site_calc_flag
_atom_site_refinement_flags_posn
_atom_site_refinement_flags_adp
_atom_site_refinement_flags_occupancy
_atom_site_disorder_assembly
_atom_site_disorder_group
Mn1 Mn 1.5000 -1.0000 -0.61269(8) 0.0277(4) Uani 1 2 d S T P . .
Mn2 Mn 1.10323(10) -0.89677(10) -0.7500 0.0485(6) Uani 1 2 d S T P . .
Cl1 Cl 1.59234(14) -0.90766(14) -0.5000 0.0375(7) Uani 1 2 d S T P . .
O2 O 1.2314(4) -1.0011(5) -0.7472(5) 0.0406(12) Uani 1 1 d . . . . .
O1 O 1.3806(4) -1.0447(4) -0.6935(3) 0.0269(13) Uani 1 1 d . . . . .
N1 N 1.2292(6) -0.8263(6) -0.6670(4) 0.040(2) Uani 1 1 d . . . . .
N2 N 1.3928(5) -0.8648(5) -0.6178(4) 0.0312(17) Uani 1 1 d . . . . .
C1 C 1.3062(6) -0.9858(6) -0.7049(5) 0.0257(18) Uani 1 1 d . . . . .
C2 C 1.3101(6) -0.8856(6) -0.6591(5) 0.029(2) Uani 1 1 d . . . . .
C3 C 1.3973(8) -0.7730(7) -0.5827(5) 0.042(2) Uani 1 1 d . . . . .
H3 H 1.4546 -0.7549 -0.5537 0.050 Uiso 1 1 calc R . . . .
C4 C 1.3191(8) -0.7067(7) -0.5890(6) 0.052(3) Uani 1 1 d . . . . .
H4 H 1.3229 -0.6427 -0.5660 0.062 Uiso 1 1 calc R . . . .
C5 C 1.2344(8) -0.7366(8) -0.6301(5) 0.052(3) Uani 1 1 d . . . . .
H5 H 1.1789 -0.6932 -0.6325 0.063 Uiso 1 1 calc R . . . .
O3 O 1.0533(13) -0.9352(12) -0.6208(9) 0.079(4) Uani 0.5 1 d . . . A 1
C6 C 1.0000 -1.0000 -0.594(3) 0.118(17) Uiso 0.5 2 d S T P A 1
H6 H 1.0000 -1.0000 -0.5380 0.141 Uiso 0.5 2 calc RS T P A 1
Cl2 Cl 1.0000 -1.0000 -0.6570(8) 0.103(4) Uani 0.5 2 d S T P A 2

loop_
_atom_site_aniso_label
_atom_site_aniso_U_11
_atom_site_aniso_U_22
_atom_site_aniso_U_33
_atom_site_aniso_U_23
_atom_site_aniso_U_13
_atom_site_aniso_U_12
Mn1 0.0251(13) 0.0236(13) 0.0344(8) 0.000 0.000 0.0001(9)
Mn2 0.0358(7) 0.0358(7) 0.0738(13) 0.0088(10) -0.0088(10) 0.0110(9)
Cl1 0.0403(10) 0.0403(10) 0.0321(14) -0.0004(14) 0.0004(14) -0.0198(13)
O2 0.030(3) 0.040(3) 0.052(3) -0.007(4) -0.009(5) 0.009(3)
O1 0.022(3) 0.023(3) 0.036(3) -0.002(3) -0.002(3) 0.008(2)
N1 0.043(5) 0.040(5) 0.038(4) 0.004(4) 0.005(4) 0.019(4)
N2 0.041(4) 0.020(4) 0.032(4) 0.001(3) 0.002(4) 0.004(3)
C1 0.030(5) 0.016(4) 0.031(4) 0.008(4) 0.013(4) 0.004(4)
C2 0.032(5) 0.030(5) 0.025(5) 0.005(4) 0.004(4) 0.009(4)
C3 0.057(6) 0.025(5) 0.042(5) -0.005(4) 0.005(5) -0.004(5)
C4 0.076(8) 0.022(5) 0.057(6) -0.005(5) 0.002(6) 0.010(6)
C5 0.071(8) 0.035(6) 0.051(5) -0.007(5) 0.003(7) 0.035(5)
O3 0.083(14) 0.054(12) 0.100(10) 0.009(10) 0.027(11) -0.022(8)
Cl2 0.054(8) 0.036(7) 0.218(13) 0.000 0.000 0.003(5)

loop_
_atom_type_symbol
_atom_type_description
_atom_type_scat_dispersion_real
_atom_type_scat_dispersion_imag
_atom_type_scat_source
C C 0.0033 0.0016 'International Tables Vol C Tables 4.2.6.8 and 6.1.1.4'
H H 0.0000 0.0000 'International Tables Vol C Tables 4.2.6.8 and 6.1.1.4'
Cl Cl 0.1484 0.1585 'International Tables Vol C Tables 4.2.6.8 and 6.1.1.4'
Mn Mn 0.3368 0.7283 'International Tables Vol C Tables 4.2.6.8 and 6.1.1.4'
N N 0.0061 0.0033 'International Tables Vol C Tables 4.2.6.8 and 6.1.1.4'
O O 0.0106 0.0060 'International Tables Vol C Tables 4.2.6.8 and 6.1.1.4'

loop_
_geom_angle_atom_site_label_1
_geom_angle_atom_site_label_2
_geom_angle_atom_site_label_3
_geom_angle
_geom_angle_site_symmetry_1
_geom_angle_site_symmetry_3
Cl1 Mn1 Cl1 84.83(10) 3_835 .
O1 Mn1 Cl1 160.22(13) . .
O1 Mn1 Cl1 160.22(13) 3_835 3_835
O1 Mn1 Cl1 89.07(15) 3_835 .
O1 Mn1 Cl1 89.07(15) . 3_835
O1 Mn1 O1 102.4(3) 3_835 .
O1 Mn1 N2 102.5(2) . 3_835
O1 Mn1 N2 102.5(2) 3_835 .
O1 Mn1 N2 74.8(2) 3_835 3_835
O1 Mn1 N2 74.8(2) . .
N2 Mn1 Cl1 87.16(17) . .
N2 Mn1 Cl1 87.16(17) 3_835 3_835
N2 Mn1 Cl1 96.03(16) 3_835 .
N2 Mn1 Cl1 96.03(16) . 3_835
N2 Mn1 N2 175.7(3) 3_835 .
O2 Mn2 O2 168.3(3) . 6_733
O2 Mn2 N1 98.8(3) . 6_733
O2 Mn2 N1 71.9(2) . .
O2 Mn2 N1 71.9(2) 6_733 6_733
O2 Mn2 N1 98.8(3) 6_733 .
O2 Mn2 O3 93.6(5) . .
O2 Mn2 O3 90.6(5) . 6_733
O2 Mn2 O3 90.6(5) 6_733 .
O2 Mn2 O3 93.6(5) 6_733 6_733
O2 Mn2 Cl2 93.8(2) 6_733 6_733
O2 Mn2 Cl2 95.33(19) 6_733 .
O2 Mn2 Cl2 93.8(2) . .
O2 Mn2 Cl2 95.33(19) . 6_733
N1 Mn2 N1 78.0(3) 6_733 .
N1 Mn2 Cl2 103.5(3) 6_733 6_733
N1 Mn2 Cl2 103.5(3) . .
N1 Mn2 Cl2 167.17(17) 6_733 .
N1 Mn2 Cl2 167.17(17) . 6_733
O3 Mn2 N1 144.7(4) 6_733 .
O3 Mn2 N1 74.7(4) . .
O3 Mn2 N1 144.7(4) . 6_733
O3 Mn2 N1 74.7(4) 6_733 6_733
O3 Mn2 O3 138.4(8) . 6_733
Cl2 Mn2 Cl2 77.9(5) 6_733 .
Mn1 Cl1 Mn1 95.17(10) 14_723 .
C1 O2 Mn2 122.1(6) . .
C1 O1 Mn1 119.5(5) . .
C2 N1 Mn2 113.1(6) . .
C2 N1 C5 115.8(8) . .
C5 N1 Mn2 131.0(6) . .
C2 N2 Mn1 111.7(5) . .
C2 N2 C3 116.8(7) . .
C3 N2 Mn1 131.3(6) . .
O2 C1 O1 127.4(7) . .
O2 C1 C2 117.2(7) . .
O1 C1 C2 115.5(7) . .
N1 C2 C1 115.6(8) . .
N2 C2 N1 126.3(8) . .
N2 C2 C1 118.0(7) . .
N2 C3 H3 119.6 . .
N2 C3 C4 120.8(9) . .
C4 C3 H3 119.6 . .
C3 C4 H4 120.9 . .
C3 C4 C5 118.3(9) . .
C5 C4 H4 120.9 . .
N1 C5 C4 121.8(8) . .
N1 C5 H5 119.1 . .
C4 C5 H5 119.1 . .
C6 O3 Mn2 133(3) . .
O3 C6 O3 135(5) 3_735 .
O3 C6 H6 112.3 . .
O3 C6 H6 112.3 3_735 .
Mn2 Cl2 Mn2 102.1(5) . 3_735

loop_
_geom_bond_atom_site_label_1
_geom_bond_atom_site_label_2
_geom_bond_distance
_geom_bond_site_symmetry_2
Mn1 Cl1 2.555(2) .
Mn1 Cl1 2.555(2) 3_835
Mn1 O1 2.159(5) 3_835
Mn1 O1 2.159(5) .
Mn1 N2 2.278(6) 3_835
Mn1 N2 2.279(6) .
Mn2 O2 2.181(5) .
Mn2 O2 2.181(5) 6_733
Mn2 N1 2.358(8) 6_733
Mn2 N1 2.358(8) .
Mn2 O3 2.317(14) .
Mn2 O3 2.318(14) 6_733
Mn2 Cl2 2.477(9) .
Mn2 Cl2 2.477(9) 6_733
Cl1 Mn1 2.555(2) 14_723
O2 C1 1.232(10) .
O1 C1 1.267(9) .
N1 C2 1.330(10) .
N1 C5 1.337(12) .
N2 C2 1.321(10) .
N2 C3 1.348(10) .
C1 C2 1.529(11) .
C3 H3 0.9300 .
C3 C4 1.357(13) .
C4 H4 0.9300 .
C4 C5 1.371(13) .
C5 H5 0.9300 .
O3 C6 1.20(2) .
C6 O3 1.20(2) 3_735
C6 H6 0.9300 .
Cl2 Mn2 2.478(9) 3_735

loop_
_geom_torsion_atom_site_label_1
_geom_torsion_atom_site_label_2
_geom_torsion_atom_site_label_3
_geom_torsion_atom_site_label_4
_geom_torsion
_geom_torsion_site_symmetry_4
Mn1 O1 C1 O2 -178.0(7) .
Mn1 O1 C1 C2 0.6(8) .
Mn1 N2 C2 N1 173.4(7) .
Mn1 N2 C2 C1 -8.4(8) .
Mn1 N2 C3 C4 -174.2(7) .
Mn2 O2 C1 O1 173.6(6) .
Mn2 O2 C1 C2 -5.0(10) .
Mn2 N1 C2 N2 178.5(6) .
Mn2 N1 C2 C1 0.3(8) .
Mn2 N1 C5 C4 -174.7(6) .
Mn2 O3 C6 O3 -6.3(11) 3_735
O2 C1 C2 N1 2.9(11) .
O2 C1 C2 N2 -175.5(8) .
O1 C1 C2 N1 -175.9(7) .
O1 C1 C2 N2 5.7(10) .
N2 C3 C4 C5 1.8(14) .
C2 N1 C5 C4 1.9(13) .
C2 N2 C3 C4 1.1(12) .
C3 N2 C2 N1 -2.8(12) .
C3 N2 C2 C1 175.4(7) .
C3 C4 C5 N1 -3.4(15) .
C5 N1 C2 N2 1.3(13) .
C5 N1 C2 C1 -177.0(7) .
